data_7200048
loop_
_publ_author_name
'Kendrick, John'
'Gourlay, Matthew D.'
'Neumann, Marcus A.'
'Leusen, Frank J. J.'

_publ_section_title
;
 Predicting spontaneous racemate resolution using recent developments in
 crystal structure prediction
;
_journal_issue 11
_journal_name_full CrystEngComm
_journal_page_first 2391
_journal_page_last 2399
_journal_paper_doi 10.1039/b909038j
_journal_volume 11
_journal_year 2009
_space_group_IT_number 19
_symmetry_cell_setting orthorhombic
_symmetry_Int_Tables_number 19
_symmetry_space_group_name_Hall 'P 2ac 2ab'
_symmetry_space_group_name_H-M 'P 21 21 21'
_cell_angle_alpha 90.000000
_cell_angle_beta 90.000000
_cell_angle_gamma 90.000000
_cell_length_a 10.663481
_cell_length_b 11.314011
_cell_length_c 4.545259
_cell_volume 548.371
_cod_data_source_file 4HMO_enantiopure.cif
_cod_data_source_block 4HMO_E_6
_cod_original_sg_symbol_H-M 'P 2_1 2_1 2_1'
_cod_struct_determination_method theoretical
_cod_database_code 7200048

loop_
_symmetry_equiv_pos_site_id
_symmetry_equiv_pos_as_xyz
1 x,y,z
2 -x+1/2,-y,z+1/2
3 -x,y+1/2,-z+1/2
4 x+1/2,-y+1/2,-z

loop_
_atom_site_label
_atom_site_type_symbol
_atom_site_fract_x
_atom_site_fract_y
_atom_site_fract_z
C46 C 1.533560 1.014155 1.172747
C47 C 1.598308 0.909110 1.022462
O48 O 1.500386 0.857514 0.836235
C49 C 1.387412 0.898970 0.929007
N50 N 1.402411 0.978416 1.146274
O51 O 1.288202 0.863631 0.814386
C52 C 1.553104 1.132795 1.019815
O53 O 1.680724 1.166701 1.046756
H54 H 1.562334 1.020278 1.403946
H55 H 1.692744 1.239731 0.929686
H56 H 1.628586 0.841695 1.179873
H57 H 1.329409 1.031217 1.217283
H58 H 1.524643 1.124764 0.787048
H59 H 1.677006 0.932850 0.880496
H60 H 1.489862 1.198493 1.120394
